data_7033283
loop_
_publ_author_name
'Kumar, Vinod'
'Singh, Vikram'
'Gupta, Ajit N.'
'Drew, Michael G. B.'
'Singh, Nanhai'

_publ_section_title
;
 Intermolecular Tl&#x00B7;&#x00B7;&#x00B7;H-C anagostic interactions in
 luminescent pyridyl functionalized thallium(I) dithiocarbamates.
;
_journal_issue 4
_journal_name_full 'Dalton transactions (Cambridge, England : 2003)'
_journal_page_first 1716
_journal_page_last 1723
_journal_paper_doi 10.1039/c4dt03032j
_journal_volume 44
_journal_year 2015
_chemical_formula_sum 'C13 H12 N3 S2 Tl'
_chemical_formula_weight 478.75
_chemical_name_systematic
;
 ?
;
_space_group_IT_number 61
_symmetry_cell_setting orthorhombic
_symmetry_space_group_name_Hall '-P 2ac 2ab'
_symmetry_space_group_name_H-M 'P b c a'
_atom_sites_solution_hydrogens geom
_atom_sites_solution_primary direct
_atom_sites_solution_secondary difmap
_audit_creation_method SHELXL-97
_cell_angle_alpha 90.00
_cell_angle_beta 90.00
_cell_angle_gamma 90.00
_cell_formula_units_Z 8
_cell_length_a 10.8429(14)
_cell_length_b 9.9762(17)
_cell_length_c 27.222(3)
_cell_measurement_reflns_used 8799
_cell_measurement_temperature 293(2)
_cell_measurement_theta_max 27.49
_cell_measurement_theta_min 3.53
_cell_volume 2944.6(7)
_computing_cell_refinement 'Crysalis, Oxford Diffraction'
_computing_data_collection 'Crysalis, Oxford Diffraction'
_computing_data_reduction 'Crysalis, Oxford Diffraction'
_computing_molecular_graphics PLATON(Spek,2004)
_computing_structure_refinement 'SHELXL-97 (Sheldrick, 1997)'
_computing_structure_solution 'SHELXS-97 (Sheldrick, 1997)'
_diffrn_ambient_temperature 293(2)
_diffrn_measured_fraction_theta_full 0.969
_diffrn_measured_fraction_theta_max 0.969
_diffrn_measurement_device 'Oxford Diffaction X-Calibur System'
_diffrn_measurement_method '321 frames, counting time 10 s.'
_diffrn_radiation_monochromator graphite
_diffrn_radiation_source 'fine-focus sealed tube'
_diffrn_radiation_type MoK\a
_diffrn_radiation_wavelength 0.71073
_diffrn_reflns_av_R_equivalents 0.0932
_diffrn_reflns_av_sigmaI/netI 0.0947
_diffrn_reflns_limit_h_max 13
_diffrn_reflns_limit_h_min -13
_diffrn_reflns_limit_k_max 7
_diffrn_reflns_limit_k_min -12
_diffrn_reflns_limit_l_max 34
_diffrn_reflns_limit_l_min -27
_diffrn_reflns_number 8799
_diffrn_reflns_theta_full 27.49
_diffrn_reflns_theta_max 27.49
_diffrn_reflns_theta_min 3.53
_diffrn_standards_decay_% n/a
_diffrn_standards_interval_count n/a
_diffrn_standards_interval_time n/a
_diffrn_standards_number n/a
_exptl_absorpt_coefficient_mu 11.242
_exptl_absorpt_correction_T_max 1.000
_exptl_absorpt_correction_T_min 0.923
_exptl_absorpt_correction_type empirical
_exptl_absorpt_process_details 'ABSPACK, Oxford Diffraction Ltd'
_exptl_crystal_colour black
_exptl_crystal_density_diffrn 2.160
_exptl_crystal_density_method 'not measured'
_exptl_crystal_description needle
_exptl_crystal_F_000 1792
_exptl_crystal_size_max 0.19
_exptl_crystal_size_mid 0.03
_exptl_crystal_size_min 0.03
_refine_diff_density_max 1.472
_refine_diff_density_min -1.999
_refine_diff_density_rms 0.249
_refine_ls_extinction_method none
_refine_ls_goodness_of_fit_ref 1.079
_refine_ls_hydrogen_treatment constr
_refine_ls_matrix_type full
_refine_ls_number_parameters 172
_refine_ls_number_reflns 3266
_refine_ls_number_restraints 0
_refine_ls_restrained_S_all 1.079
_refine_ls_R_factor_all 0.1160
_refine_ls_R_factor_gt 0.0724
_refine_ls_shift/su_max 0.000
_refine_ls_shift/su_mean 0.000
_refine_ls_structure_factor_coef Fsqd
_refine_ls_weighting_details 'calc w=1/[\s^2^(Fo^2^)+(0.0703P)^2^+12.5957P] where P=(Fo^2^+2Fc^2^)/3'
_refine_ls_weighting_scheme calc
_refine_ls_wR_factor_gt 0.1697
_refine_ls_wR_factor_ref 0.1902
_reflns_number_gt 2108
_reflns_number_total 3266
_reflns_threshold_expression >2sigma(I)
_cod_data_source_file c4dt03032j2.cif
_cod_data_source_block 2
_cod_depositor_comments 'Adding full bibliography for 7033282--7033285.cif.'
_cod_original_sg_symbol_H-M Pbca
_cod_database_code 7033283

loop_
_symmetry_equiv_pos_as_xyz
'x, y, z'
'-x+1/2, -y, z+1/2'
'x+1/2, -y+1/2, -z'
'-x, y+1/2, -z+1/2'
'-x, -y, -z'
'x-1/2, y, -z-1/2'
'-x-1/2, y-1/2, z'
'x, -y-1/2, z-1/2'

loop_
_atom_site_label
_atom_site_type_symbol
_atom_site_fract_x
_atom_site_fract_y
_atom_site_fract_z
_atom_site_U_iso_or_equiv
_atom_site_adp_type
_atom_site_occupancy
_atom_site_symmetry_multiplicity
_atom_site_calc_flag
_atom_site_refinement_flags
Tl1 Tl 0.58409(6) 0.66528(5) 0.48879(2) 0.0594(3) Uani 1 1 d .
S11 S 0.4934(2) 0.4884(3) 0.40465(12) 0.0403(7) Uani 1 1 d .
S13 S 0.3162(3) 0.6187(4) 0.47232(12) 0.0491(8) Uani 1 1 d .
C12 C 0.3542(9) 0.5691(11) 0.4143(4) 0.032(2) Uani 1 1 d .
N14 N 0.2795(8) 0.5930(9) 0.3773(3) 0.031(2) Uani 1 1 d .
C21 C 0.3029(10) 0.5533(12) 0.3261(4) 0.037(3) Uani 1 1 d .
H21A H 0.2278 0.5160 0.3125 0.044 Uiso 1 1 calc R
H21B H 0.3649 0.4832 0.3259 0.044 Uiso 1 1 calc R
C22 C 0.3449(10) 0.6637(12) 0.2942(4) 0.036(3) Uani 1 1 d .
C23 C 0.4486(11) 0.7411(14) 0.3034(5) 0.044(3) Uani 1 1 d .
H23 H 0.4971 0.7227 0.3308 0.053 Uiso 1 1 calc R
C24 C 0.4804(13) 0.8443(14) 0.2728(6) 0.057(4) Uani 1 1 d .
H24 H 0.5521 0.8930 0.2785 0.069 Uiso 1 1 calc R
C25 C 0.4079(13) 0.8750(15) 0.2344(6) 0.054(4) Uani 1 1 d .
H25 H 0.4298 0.9471 0.2146 0.065 Uiso 1 1 calc R
N26 N 0.3058(13) 0.8065(13) 0.2234(4) 0.064(3) Uani 1 1 d .
C27 C 0.2763(13) 0.7051(15) 0.2537(5) 0.051(3) Uani 1 1 d .
H27 H 0.2039 0.6585 0.2470 0.061 Uiso 1 1 calc R
C31 C 0.1636(9) 0.6702(11) 0.3826(4) 0.033(2) Uani 1 1 d .
H31A H 0.1535 0.7268 0.3539 0.039 Uiso 1 1 calc R
H31B H 0.1706 0.7284 0.4110 0.039 Uiso 1 1 calc R
C32 C 0.0488(10) 0.5837(12) 0.3884(4) 0.034(3) Uani 1 1 d .
C33 C -0.0601(11) 0.6354(14) 0.3721(6) 0.052(4) Uani 1 1 d .
H33 H -0.0636 0.7186 0.3567 0.062 Uiso 1 1 calc R
C34 C -0.1663(11) 0.5583(14) 0.3793(6) 0.062(4) Uani 1 1 d .
H34 H -0.2425 0.5901 0.3688 0.075 Uiso 1 1 calc R
C35 C -0.1581(12) 0.4360(14) 0.4019(6) 0.057(4) Uani 1 1 d .
H35 H -0.2293 0.3846 0.4051 0.068 Uiso 1 1 calc R
N36 N -0.0505(11) 0.3865(12) 0.4198(5) 0.059(3) Uani 1 1 d .
C37 C 0.0492(11) 0.4622(13) 0.4122(5) 0.044(3) Uani 1 1 d .
H37 H 0.1243 0.4304 0.4239 0.052 Uiso 1 1 calc R

loop_
_atom_site_aniso_label
_atom_site_aniso_U_11
_atom_site_aniso_U_22
_atom_site_aniso_U_33
_atom_site_aniso_U_23
_atom_site_aniso_U_13
_atom_site_aniso_U_12
Tl1 0.0662(4) 0.0482(4) 0.0638(4) 0.0115(3) -0.0316(3) -0.0195(3)
S11 0.0239(13) 0.0452(17) 0.0518(19) -0.0032(15) -0.0048(13) 0.0088(13)
S13 0.0504(19) 0.066(2) 0.0313(15) -0.0065(16) -0.0044(14) 0.0201(17)
C12 0.022(5) 0.033(6) 0.040(6) 0.006(5) -0.001(4) -0.003(5)
N14 0.022(4) 0.031(5) 0.039(5) 0.005(4) -0.002(4) 0.002(4)
C21 0.025(5) 0.042(6) 0.044(7) -0.006(6) -0.007(5) -0.003(5)
C22 0.034(6) 0.044(7) 0.029(6) -0.002(5) -0.006(5) 0.002(5)
C23 0.031(6) 0.058(8) 0.044(7) -0.004(7) 0.006(6) -0.011(6)
C24 0.036(7) 0.060(9) 0.076(11) -0.004(8) 0.024(7) -0.013(7)
C25 0.051(9) 0.054(9) 0.058(9) 0.017(8) 0.031(7) 0.005(7)
N26 0.079(9) 0.072(8) 0.041(6) 0.008(6) -0.003(6) -0.013(8)
C27 0.048(8) 0.062(8) 0.043(7) 0.012(7) -0.014(6) -0.008(7)
C31 0.028(5) 0.033(6) 0.037(6) 0.011(5) -0.002(5) 0.006(5)
C32 0.023(5) 0.040(7) 0.040(7) 0.005(6) 0.003(5) 0.008(5)
C33 0.034(6) 0.051(8) 0.070(10) 0.017(7) -0.017(7) -0.003(6)
C34 0.023(6) 0.054(8) 0.109(13) 0.009(9) -0.016(8) -0.006(6)
C35 0.025(6) 0.050(8) 0.095(12) 0.005(8) 0.011(7) -0.007(6)
N36 0.044(6) 0.052(7) 0.082(9) 0.008(7) 0.011(7) -0.004(6)
C37 0.027(6) 0.044(7) 0.061(9) 0.018(7) 0.008(6) 0.009(5)

loop_
_atom_type_symbol
_atom_type_description
_atom_type_scat_dispersion_real
_atom_type_scat_dispersion_imag
_atom_type_scat_source
C C 0.0033 0.0016 'International Tables Vol C Tables 4.2.6.8 and 6.1.1.4'
H H 0.0000 0.0000 'International Tables Vol C Tables 4.2.6.8 and 6.1.1.4'
N N 0.0061 0.0033 'International Tables Vol C Tables 4.2.6.8 and 6.1.1.4'
S S 0.1246 0.1234 'International Tables Vol C Tables 4.2.6.8 and 6.1.1.4'
Tl Tl -2.8358 9.6688 'International Tables Vol C Tables 4.2.6.8 and 6.1.1.4'

loop_
_geom_angle_atom_site_label_1
_geom_angle_atom_site_label_2
_geom_angle_atom_site_label_3
_geom_angle
_geom_angle_site_symmetry_1
_geom_angle_site_symmetry_3
N36 Tl1 S13 84.2(2) 7_665 .
N36 Tl1 S11 85.1(3) 7_665 .
S13 Tl1 S11 58.83(8) . .
N36 Tl1 S13 157.0(3) 7_665 5_666
S13 Tl1 S13 103.92(8) . 5_666
S11 Tl1 S13 81.13(8) . 5_666
N36 Tl1 S11 149.5(3) 7_665 5_666
S13 Tl1 S11 79.41(8) . 5_666
S11 Tl1 S11 107.51(7) . 5_666
S13 Tl1 S11 53.27(8) 5_666 5_666
N36 Tl1 S13 79.5(3) 7_665 3_566
S13 Tl1 S13 148.09(6) . 3_566
S11 Tl1 S13 145.01(8) . 3_566
S13 Tl1 S13 101.69(5) 5_666 3_566
S11 Tl1 S13 101.49(8) 5_666 3_566
N36 Tl1 Tl1 134.1(2) 7_665 5_666
S13 Tl1 Tl1 54.75(7) . 5_666
S11 Tl1 Tl1 57.78(7) . 5_666
S13 Tl1 Tl1 49.17(7) 5_666 5_666
S11 Tl1 Tl1 49.73(6) 5_666 5_666
S13 Tl1 Tl1 146.32(7) 3_566 5_666
C12 S11 Tl1 84.2(4) . .
C12 S11 Tl1 82.2(4) . 5_666
Tl1 S11 Tl1 72.49(7) . 5_666
C12 S13 Tl1 87.1(4) . .
C12 S13 Tl1 88.2(4) . 5_666
Tl1 S13 Tl1 76.08(8) . 5_666
C12 S13 Tl1 129.5(4) . 3_466
Tl1 S13 Tl1 124.31(12) . 3_466
Tl1 S13 Tl1 133.61(12) 5_666 3_466
N14 C12 S13 120.5(8) . .
N14 C12 S11 120.4(9) . .
S13 C12 S11 119.1(6) . .
C12 N14 C31 123.0(9) . .
C12 N14 C21 124.8(9) . .
C31 N14 C21 112.2(9) . .
N14 C21 C22 114.2(9) . .
C27 C22 C23 114.3(12) . .
C27 C22 C21 121.5(11) . .
C23 C22 C21 124.1(11) . .
C24 C23 C22 120.9(14) . .
C25 C24 C23 119.9(13) . .
N26 C25 C24 122.9(13) . .
C25 N26 C27 116.5(13) . .
N26 C27 C22 125.5(13) . .
N14 C31 C32 114.1(9) . .
C33 C32 C37 119.3(11) . .
C33 C32 C31 117.4(11) . .
C37 C32 C31 123.1(10) . .
C32 C33 C34 117.4(12) . .
C35 C34 C33 120.0(12) . .
C34 C35 N36 122.7(12) . .
C37 N36 C35 115.8(12) . .
C37 N36 Tl1 128.9(9) . 7_655
C35 N36 Tl1 113.5(9) . 7_655
N36 C37 C32 124.7(12) . .

loop_
_geom_bond_atom_site_label_1
_geom_bond_atom_site_label_2
_geom_bond_distance
_geom_bond_site_symmetry_2
Tl1 N36 2.921(13) 7_665
Tl1 S13 2.976(4) .
Tl1 S11 3.054(3) .
Tl1 S13 3.212(4) 5_666
Tl1 S11 3.387(3) 5_666
Tl1 S13 3.478(3) 3_566
Tl1 Tl1 3.8174(12) 5_666
S11 C12 1.731(11) .
S11 Tl1 3.387(3) 5_666
S13 C12 1.706(12) .
S13 Tl1 3.212(4) 5_666
S13 Tl1 3.478(3) 3_466
C12 N14 1.313(13) .
N14 C31 1.481(13) .
N14 C21 1.471(14) .
C21 C22 1.475(16) .
C22 C27 1.395(16) .
C22 C23 1.386(16) .
C23 C24 1.37(2) .
C24 C25 1.34(2) .
C25 N26 1.335(19) .
N26 C27 1.343(18) .
C31 C32 1.522(15) .
C32 C33 1.363(16) .
C32 C37 1.375(17) .
C33 C34 1.399(17) .
C34 C35 1.369(19) .
C35 N36 1.357(18) .
N36 C37 1.335(16) .
N36 Tl1 2.921(12) 7_655
